data_1549324
loop_
_publ_author_name
'Ortega, Gabriela'
'Hern\'andez, Jes\'us'
'Gonz\'alez, Teresa'
'Dorta, Romano'
'Brice\~no, Alexander'

_publ_section_title
;
 1,2,4,5-Benzenetetracarboxylic acid: a versatile hydrogen bonding
 template for controlling the regioselective topochemical synthesis of
 head-to-tail photodimers from stilbazole derivatives.
;
_journal_issue 5
_journal_name_full
'Photochemical &amp; photobiological sciences : Official journal of the European Photochemistry Association and the European Society for Photobiology'
_journal_page_first 670
_journal_page_last 680
_journal_paper_doi 10.1039/c7pp00448f
_journal_volume 17
_journal_year 2018
_chemical_compound_source Synthesis
_chemical_formula_moiety 'C38 H26 N4 O8'
_chemical_formula_sum 'C38 H26 N4 O8'
_chemical_formula_weight 666.63
_space_group_IT_number 2
_space_group_name_Hall '-P 1'
_space_group_name_H-M_alt 'P -1'
_symmetry_cell_setting triclinic
_symmetry_space_group_name_Hall '-P 1'
_symmetry_space_group_name_H-M 'P -1'
_atom_sites_solution_hydrogens geom
_atom_sites_solution_primary direct
_atom_sites_solution_secondary difmap
_audit_creation_date '12 January 2016'
_audit_creation_method SHELXL-97
_audit_update_record
;
2018-04-17 deposited with the CCDC.
2018-04-17 downloaded from the CCDC.
;
_cell_angle_alpha 101.68(3)
_cell_angle_beta 102.13(3)
_cell_angle_gamma 97.57(3)
_cell_formula_units_Z 1
_cell_length_a 7.9462(16)
_cell_length_b 9.1625(18)
_cell_length_c 11.719(2)
_cell_measurement_reflns_used 4533
_cell_measurement_temperature 293(2)
_cell_measurement_theta_max 27.7139
_cell_measurement_theta_min 1.8296
_cell_volume 803.3(3)
_computing_cell_refinement 'CrystalClear (Rigaku/MSC Inc., 2005)'
_computing_data_collection 'CrystalClear (Rigaku/MSC Inc., 2005)'
_computing_data_reduction 'CrystalClear (Rigaku/MSC Inc., 2005)'
_computing_molecular_graphics
;
SHELXLTL-NT V5.1 (Bruker AXS, 1998) and DIAMOND 
(Brandenburg, 1998)
;
_computing_publication_material
; 
SHELXLTL-NT V5.1 (Bruker AXS, 1998) and PLATON (Spek, 2003).
;
_computing_structure_refinement 'SHELXLTL-NT V5.1 (Bruker AXS, 1998)'
_computing_structure_solution 'SHELXLTL-NT V5.1 (Bruker AXS, 1998)'
_diffrn_ambient_temperature 293(2)
_diffrn_measured_fraction_theta_full 0.973
_diffrn_measured_fraction_theta_max 0.799
_diffrn_measurement_device 'Mercury (2x2 bin mode)'
_diffrn_measurement_device_type 'Rigaku AFC7S Mercury'
_diffrn_measurement_method '\w '
_diffrn_radiation_detector CCD
_diffrn_radiation_monochromator graphite
_diffrn_radiation_source 'Normal-focus sealed tube'
_diffrn_radiation_type MoK\a
_diffrn_radiation_wavelength 0.71073
_diffrn_reflns_av_R_equivalents 0.0410
_diffrn_reflns_av_sigmaI/netI 0.0490
_diffrn_reflns_limit_h_max 10
_diffrn_reflns_limit_h_min -10
_diffrn_reflns_limit_k_max 11
_diffrn_reflns_limit_k_min -12
_diffrn_reflns_limit_l_max 13
_diffrn_reflns_limit_l_min -13
_diffrn_reflns_number 9832
_diffrn_reflns_theta_full 25.00
_diffrn_reflns_theta_max 27.86
_diffrn_reflns_theta_min 1.83
_diffrn_standards_decay_% 0
_diffrn_standards_interval_count 0
_diffrn_standards_interval_time 0
_diffrn_standards_number 0
_exptl_absorpt_coefficient_mu 0.099
_exptl_absorpt_correction_T_max 0.982
_exptl_absorpt_correction_T_min 0.973
_exptl_absorpt_correction_type multi-scan
_exptl_absorpt_process_details 'Jacobson, R. (1998) Private communication'
_exptl_crystal_colour yellow
_exptl_crystal_density_diffrn 1.378
_exptl_crystal_density_method 'not measured'
_exptl_crystal_description Platelet
_exptl_crystal_F_000 346
_exptl_crystal_size_max 0.38
_exptl_crystal_size_mid 0.25
_exptl_crystal_size_min 0.20
_refine_diff_density_max 0.876
_refine_diff_density_min -0.363
_refine_diff_density_rms 0.056
_refine_ls_extinction_method none
_refine_ls_goodness_of_fit_ref 1.027
_refine_ls_hydrogen_treatment constr
_refine_ls_matrix_type full
_refine_ls_number_parameters 226
_refine_ls_number_reflns 3058
_refine_ls_number_restraints 0
_refine_ls_restrained_S_all 1.027
_refine_ls_R_factor_all 0.1305
_refine_ls_R_factor_gt 0.0892
_refine_ls_shift/su_max 0.000
_refine_ls_shift/su_mean 0.000
_refine_ls_structure_factor_coef Fsqd
_refine_ls_weighting_details 'calc w=1/[\s^2^(Fo^2^)+(0.1174P)^2^+0.7637P] where P=(Fo^2^+2Fc^2^)/3'
_refine_ls_weighting_scheme calc
_refine_ls_wR_factor_gt 0.2313
_refine_ls_wR_factor_ref 0.2644
_reflns_number_gt 1972
_reflns_number_total 3058
_reflns_threshold_expression >2sigma(I)
_cod_data_source_file c7pp00448f2.cif
_cod_data_source_block p-1_CCDC3
_cod_depositor_comments
;
The following automatic conversions were performed:

'_symmetry_cell_setting' value 'Triclinic' changed to 'triclinic'
according to
/home/data/users/saulius/crontab/automatic-downloads/rss-feeds/RSC/lib/dictionaries/cif_core.dic
dictionary named 'cif_core.dic' version 2.4.2 from 2011-04-26.

'_exptl_absorpt_correction_type' value 'Multi Scan' changed to
'multi-scan' according to
/home/data/users/saulius/crontab/automatic-downloads/rss-feeds/RSC/lib/dictionaries/cif_core.dic
dictionary named 'cif_core.dic' version 2.4.2 from 2011-04-26.

Automatic conversion script
Id: cif_fix_values 4973 2017-02-22 13:04:09Z antanas 

 Adding full bibliography for 1549321--1549331.cif.
;
_cod_original_sg_symbol_H-M P-1
_cod_database_code 1549324

loop_
_symmetry_equiv_pos_as_xyz
'x, y, z'
'-x, -y, -z'

loop_
_atom_site_label
_atom_site_type_symbol
_atom_site_fract_x
_atom_site_fract_y
_atom_site_fract_z
_atom_site_U_iso_or_equiv
_atom_site_adp_type
_atom_site_occupancy
_atom_site_symmetry_multiplicity
_atom_site_calc_flag
_atom_site_refinement_flags
O1 O 0.2683(4) 0.1458(3) 0.8051(2) 0.0746(9) Uani 1 1 d .
O2 O 0.0823(4) 0.3007(4) 0.7890(2) 0.0839(10) Uani 1 1 d .
O3 O -0.0933(5) 0.3875(4) 0.6333(3) 0.0862(11) Uani 1 1 d .
H1O H -0.0118 0.3463 0.6959 0.103 Uiso 1 1 d R
O4 O -0.1786(4) 0.3266(3) 0.4368(3) 0.0806(10) Uani 1 1 d .
N1 N 0.6387(4) 0.6545(4) 0.9777(3) 0.0597(9) Uani 1 1 d .
H1N H 0.6895 0.7447 1.0715 0.072 Uiso 1 1 d R
N2 N -0.1173(6) 0.2334(6) 0.0714(4) 0.1082(17) Uani 1 1 d .
C1 C 0.7170(6) 0.5383(5) 0.9500(4) 0.0679(11) Uani 1 1 d .
H1A H 0.8098 0.5243 1.0075 0.081 Uiso 1 1 calc R
C2 C 0.5057(6) 0.6784(5) 0.8975(4) 0.0641(11) Uani 1 1 d .
H2A H 0.4510 0.7603 0.9174 0.077 Uiso 1 1 calc R
C3 C 0.6675(6) 0.4384(5) 0.8408(4) 0.0723(12) Uani 1 1 d .
H3A H 0.7248 0.3572 0.8248 0.087 Uiso 1 1 calc R
C4 C 0.4488(6) 0.5807(5) 0.7840(4) 0.0701(12) Uani 1 1 d .
H4A H 0.3555 0.5971 0.7282 0.084 Uiso 1 1 calc R
C5 C 0.5313(6) 0.4584(5) 0.7536(4) 0.0669(12) Uani 1 1 d .
C6 C 0.4868(7) 0.3474(6) 0.6348(5) 0.0812(14) Uani 1 1 d .
H6A H 0.5441 0.2651 0.6280 0.097 Uiso 1 1 calc R
C7 C 0.3786(6) 0.3567(6) 0.5436(4) 0.0766(13) Uani 1 1 d .
H7A H 0.3204 0.4385 0.5517 0.092 Uiso 1 1 calc R
C8 C 0.3331(5) 0.2485(4) 0.4221(3) 0.0589(10) Uani 1 1 d .
C9 C 0.4158(6) 0.1288(5) 0.3867(4) 0.0695(12) Uani 1 1 d .
H9A H 0.5101 0.1116 0.4412 0.083 Uiso 1 1 calc R
C10 C 0.1962(5) 0.2737(4) 0.3400(3) 0.0555(10) Uani 1 1 d .
H10A H 0.1404 0.3545 0.3612 0.067 Uiso 1 1 calc R
C11 C 0.3614(6) 0.0345(5) 0.2725(4) 0.0718(12) Uani 1 1 d .
H11A H 0.4185 -0.0453 0.2512 0.086 Uiso 1 1 calc R
C12 C 0.1397(5) 0.1788(5) 0.2244(3) 0.0571(10) Uani 1 1 d .
C13 C 0.2225(6) 0.0592(5) 0.1905(4) 0.0683(12) Uani 1 1 d .
H13A H 0.1850 -0.0037 0.1136 0.082 Uiso 1 1 calc R
C14 C 0.1449(5) 0.1882(4) 0.7452(3) 0.0574(10) Uani 1 1 d .
C15 C -0.1098(5) 0.2962(4) 0.5297(4) 0.0565(10) Uani 1 1 d .
C16 C -0.0479(4) 0.1456(4) 0.5240(3) 0.0444(8) Uani 1 1 d .
C17 C 0.0645(4) 0.0988(4) 0.6157(3) 0.0437(8) Uani 1 1 d .
C18 C 0.1080(4) -0.0435(4) 0.5878(3) 0.0461(8) Uani 1 1 d .
H18A H 0.1826 -0.0730 0.6480 0.055 Uiso 1 1 calc R
C19 C -0.0054(6) 0.2096(6) 0.1402(4) 0.0774(13) Uani 1 1 d .

loop_
_atom_site_aniso_label
_atom_site_aniso_U_11
_atom_site_aniso_U_22
_atom_site_aniso_U_33
_atom_site_aniso_U_23
_atom_site_aniso_U_13
_atom_site_aniso_U_12
O1 0.085(2) 0.079(2) 0.0401(16) -0.0017(13) -0.0151(14) 0.0189(17)
O2 0.101(2) 0.086(2) 0.0454(17) -0.0173(15) -0.0012(15) 0.0315(19)
O3 0.106(2) 0.0706(19) 0.072(2) -0.0073(16) 0.0082(18) 0.0413(18)
O4 0.100(2) 0.0700(19) 0.069(2) 0.0165(15) 0.0008(17) 0.0372(18)
N1 0.064(2) 0.068(2) 0.0368(17) 0.0035(14) 0.0037(15) 0.0008(17)
N2 0.089(3) 0.138(4) 0.082(3) 0.009(3) -0.011(3) 0.041(3)
C1 0.064(3) 0.082(3) 0.054(3) 0.022(2) 0.005(2) 0.007(2)
C2 0.067(3) 0.069(3) 0.047(2) 0.0079(18) 0.0008(19) 0.007(2)
C3 0.084(3) 0.068(3) 0.061(3) 0.007(2) 0.020(2) 0.009(2)
C4 0.060(2) 0.093(3) 0.045(2) 0.025(2) -0.0082(19) -0.009(2)
C5 0.077(3) 0.062(2) 0.049(2) -0.0006(18) 0.018(2) -0.015(2)
C6 0.083(3) 0.083(3) 0.073(3) 0.018(3) 0.015(3) 0.008(3)
C7 0.072(3) 0.087(3) 0.062(3) 0.022(2) 0.008(2) -0.012(2)
C8 0.066(2) 0.056(2) 0.044(2) 0.0041(17) 0.0119(19) -0.011(2)
C9 0.069(3) 0.074(3) 0.057(3) 0.020(2) 0.000(2) 0.004(2)
C10 0.065(2) 0.051(2) 0.046(2) 0.0015(16) 0.0165(18) 0.0046(18)
C11 0.084(3) 0.056(2) 0.072(3) 0.008(2) 0.013(2) 0.020(2)
C12 0.057(2) 0.065(2) 0.043(2) 0.0094(17) 0.0054(17) 0.0056(19)
C13 0.086(3) 0.060(2) 0.047(2) -0.0020(18) 0.009(2) 0.007(2)
C14 0.063(2) 0.059(2) 0.039(2) 0.0014(17) 0.0035(18) 0.001(2)
C15 0.057(2) 0.054(2) 0.056(2) 0.0087(18) 0.0106(18) 0.0146(18)
C16 0.0408(18) 0.0451(18) 0.0425(19) 0.0062(14) 0.0063(15) 0.0044(15)
C17 0.0419(18) 0.0477(18) 0.0345(18) 0.0050(14) 0.0036(14) 0.0001(15)
C18 0.0464(19) 0.0493(19) 0.0379(18) 0.0083(14) 0.0032(14) 0.0066(15)
C19 0.072(3) 0.097(4) 0.057(3) 0.014(2) 0.005(2) 0.020(3)

loop_
_atom_type_symbol
_atom_type_description
_atom_type_scat_dispersion_real
_atom_type_scat_dispersion_imag
_atom_type_scat_source
C C 0.0033 0.0016 'International Tables Vol C Tables 4.2.6.8 and 6.1.1.4'
H H 0.0000 0.0000 'International Tables Vol C Tables 4.2.6.8 and 6.1.1.4'
N N 0.0061 0.0033 'International Tables Vol C Tables 4.2.6.8 and 6.1.1.4'
O O 0.0106 0.0060 'International Tables Vol C Tables 4.2.6.8 and 6.1.1.4'

loop_
_geom_angle_atom_site_label_1
_geom_angle_atom_site_label_2
_geom_angle_atom_site_label_3
_geom_angle
_geom_angle_site_symmetry_1
_geom_angle_site_symmetry_3
C14 O2 H1O 107.7 . .
C15 O3 H1O 106.3 . .
C1 N1 C2 120.4(3) . .
C1 N1 H1N 121.5 . .
C2 N1 H1N 118.0 . .
N1 C1 C3 122.6(4) . .
N1 C1 H1A 118.7 . .
C3 C1 H1A 118.7 . .
N1 C2 C4 120.0(4) . .
N1 C2 H2A 120.0 . .
C4 C2 H2A 120.0 . .
C1 C3 C5 119.5(4) . .
C1 C3 H3A 120.2 . .
C5 C3 H3A 120.2 . .
C2 C4 C5 120.1(4) . .
C2 C4 H4A 119.9 . .
C5 C4 H4A 119.9 . .
C3 C5 C4 117.4(4) . .
C3 C5 C6 116.9(4) . .
C4 C5 C6 125.8(4) . .
C7 C6 C5 125.0(5) . .
C7 C6 H6A 117.5 . .
C5 C6 H6A 117.5 . .
C6 C7 C8 126.3(5) . .
C6 C7 H7A 116.8 . .
C8 C7 H7A 116.8 . .
C10 C8 C9 118.3(4) . .
C10 C8 C7 115.3(4) . .
C9 C8 C7 126.4(4) . .
C11 C9 C8 121.7(4) . .
C11 C9 H9A 119.2 . .
C8 C9 H9A 119.2 . .
C8 C10 C12 120.6(4) . .
C8 C10 H10A 119.7 . .
C12 C10 H10A 119.7 . .
C13 C11 C9 119.9(4) . .
C13 C11 H11A 120.1 . .
C9 C11 H11A 120.1 . .
C13 C12 C10 120.6(4) . .
C13 C12 C19 120.6(4) . .
C10 C12 C19 118.8(4) . .
C11 C13 C12 119.0(4) . .
C11 C13 H13A 120.5 . .
C12 C13 H13A 120.5 . .
O1 C14 O2 121.9(3) . .
O1 C14 C17 118.4(3) . .
O2 C14 C17 119.8(3) . .
O4 C15 O3 121.3(4) . .
O4 C15 C16 119.0(3) . .
O3 C15 C16 119.6(4) . .
C18 C16 C17 117.3(3) 2_556 .
C18 C16 C15 114.1(3) 2_556 .
C17 C16 C15 128.6(3) . .
C18 C17 C16 118.1(3) . .
C18 C17 C14 114.6(3) . .
C16 C17 C14 127.3(3) . .
C17 C18 C16 124.6(3) . 2_556
C17 C18 H18A 117.7 . .
C16 C18 H18A 117.7 2_556 .
N2 C19 C12 178.1(5) . .

loop_
_geom_bond_atom_site_label_1
_geom_bond_atom_site_label_2
_geom_bond_distance
_geom_bond_site_symmetry_2
O1 C14 1.236(5) .
O2 C14 1.266(5) .
O2 H1O 1.3591 .
O3 C15 1.299(5) .
O3 H1O 1.0379 .
O4 C15 1.214(5) .
N1 C1 1.321(5) .
N1 C2 1.332(5) .
N1 H1N 1.1883 .
N2 C19 1.144(6) .
C1 C3 1.361(6) .
C1 H1A 0.9300 .
C2 C4 1.390(6) .
C2 H2A 0.9300 .
C3 C5 1.383(6) .
C3 H3A 0.9300 .
C4 C5 1.394(6) .
C4 H4A 0.9300 .
C5 C6 1.491(6) .
C6 C7 1.248(7) .
C6 H6A 0.9300 .
C7 C8 1.503(6) .
C7 H7A 0.9300 .
C8 C10 1.371(6) .
C8 C9 1.388(6) .
C9 C11 1.384(6) .
C9 H9A 0.9300 .
C10 C12 1.398(5) .
C10 H10A 0.9300 .
C11 C13 1.379(6) .
C11 H11A 0.9300 .
C12 C13 1.385(6) .
C12 C19 1.450(6) .
C13 H13A 0.9300 .
C14 C17 1.528(5) .
C15 C16 1.519(5) .
C16 C18 1.394(5) 2_556
C16 C17 1.421(5) .
C17 C18 1.385(5) .
C18 C16 1.394(5) 2_556
C18 H18A 0.9300 .
